data_4339292
loop_
_publ_author_name
'Wang, Xiu-Teng'
'Wang, Zhe-Ming'
'Gao, Song'

_publ_section_title
;
 Honeycomb layer of cobalt(II) azide hydrazine showing weak
 ferromagnetism.
;
_journal_issue 25
_journal_name_full 'Inorganic chemistry'
_journal_page_first 10452
_journal_page_last 10454
_journal_paper_doi 10.1021/ic7016775
_journal_volume 46
_journal_year 2007
_chemical_formula_sum 'Co2 H8 N16'
_chemical_formula_weight 350.08
_chemical_name_systematic
; 
 ? 
;
_space_group_IT_number 20
_symmetry_cell_setting orthorhombic
_symmetry_space_group_name_Hall 'C 2c 2'
_symmetry_space_group_name_H-M 'C 2 2 21'
_atom_sites_solution_hydrogens geom
_atom_sites_solution_primary direct
_atom_sites_solution_secondary difmap
_audit_creation_method SHELXL-97
_cell_angle_alpha 90.00
_cell_angle_beta 90.00
_cell_angle_gamma 90.00
_cell_formula_units_Z 4
_cell_length_a 6.6121(5)
_cell_length_b 13.2285(10)
_cell_length_c 12.0851(11)
_cell_measurement_reflns_used 8642
_cell_measurement_temperature 293(2)
_cell_measurement_theta_max 27.485
_cell_measurement_theta_min 3.395
_cell_volume 1057.06(15)
_computing_cell_refinement 'HKL Scalepack (Otwinowski & Minor, 1997)'
_computing_data_collection 'KappaCCD (Nonius B. V., 1998)'
_computing_data_reduction 'HKL Denzo (Otwinowski & Minor, 1997) & maXus (Mackay et al., 1998)'
_computing_molecular_graphics 'Bruker SHELXTL V5.1 (Sheldrick, 1998)'
_computing_publication_material 'SHELXL-97 (Sheldrick, 1997)'
_computing_structure_refinement 'SHELXL-97 (Sheldrick, 1997)'
_computing_structure_solution 'SHELXS-97 (Sheldrick, 1997)'
_diffrn_ambient_temperature 293(2)
_diffrn_detector_area_resol_mean 9
_diffrn_measured_fraction_theta_full 0.997
_diffrn_measured_fraction_theta_max 0.997
_diffrn_measurement_device_type 'NONIUS KappaCCD Diffractometer'
_diffrn_measurement_method CCD
_diffrn_radiation_monochromator graphite
_diffrn_radiation_source 'fine-focus sealed tube'
_diffrn_radiation_type MoK\a
_diffrn_radiation_wavelength 0.71073
_diffrn_reflns_av_R_equivalents 0.1387
_diffrn_reflns_av_sigmaI/netI 0.1281
_diffrn_reflns_limit_h_max 8
_diffrn_reflns_limit_h_min -8
_diffrn_reflns_limit_k_max 17
_diffrn_reflns_limit_k_min -17
_diffrn_reflns_limit_l_max 15
_diffrn_reflns_limit_l_min -15
_diffrn_reflns_number 7994
_diffrn_reflns_theta_full 27.44
_diffrn_reflns_theta_max 27.44
_diffrn_reflns_theta_min 3.44
_exptl_absorpt_coefficient_mu 3.155
_exptl_absorpt_correction_T_max 0.900
_exptl_absorpt_correction_T_min 0.755
_exptl_absorpt_correction_type multi-scan
_exptl_absorpt_process_details '(Blessing, 1995, 1997)'
_exptl_crystal_colour 'dark red'
_exptl_crystal_density_diffrn 2.200
_exptl_crystal_density_method 'not measured'
_exptl_crystal_description column
_exptl_crystal_F_000 696
_exptl_crystal_size_max 0.22
_exptl_crystal_size_mid 0.05
_exptl_crystal_size_min 0.04
_refine_diff_density_max 0.653
_refine_diff_density_min -0.621
_refine_diff_density_rms 0.117
_refine_ls_abs_structure_details 'Flack H D (1983), Acta Cryst. A39, 876-881'
_refine_ls_abs_structure_Flack 0.53(4)
_refine_ls_extinction_method SHELXL
_refine_ls_goodness_of_fit_ref 0.930
_refine_ls_hydrogen_treatment constr
_refine_ls_matrix_type full
_refine_ls_number_parameters 83
_refine_ls_number_reflns 1219
_refine_ls_number_restraints 0
_refine_ls_restrained_S_all 0.930
_refine_ls_R_factor_all 0.1155
_refine_ls_R_factor_gt 0.0406
_refine_ls_shift/su_max 0.000
_refine_ls_shift/su_mean 0.000
_refine_ls_structure_factor_coef Fsqd
_refine_ls_weighting_details 'calc w=1/[\s^2^(Fo^2^)+(0.0219P)^2^+0.0000P] where P=(Fo^2^+2Fc^2^)/3'
_refine_ls_weighting_scheme calc
_refine_ls_wR_factor_gt 0.0572
_refine_ls_wR_factor_ref 0.0675
_reflns_number_gt 743
_reflns_number_total 1219
_reflns_threshold_expression >2sigma(I)
_cod_data_source_file ic7016775-file001.cif
_cod_data_source_block Co(N2H4)(N3)2
_cod_original_sg_symbol_H-M C222(1)
_cod_original_formula_sum 'H8 Co2 N16'
_cod_database_code 4339292

loop_
_symmetry_equiv_pos_as_xyz
'x, y, z'
'-x, -y, z+1/2'
'-x, y, -z+1/2'
'x, -y, -z'
'x+1/2, y+1/2, z'
'-x+1/2, -y+1/2, z+1/2'
'-x+1/2, y+1/2, -z+1/2'
'x+1/2, -y+1/2, -z'

loop_
_atom_site_label
_atom_site_type_symbol
_atom_site_fract_x
_atom_site_fract_y
_atom_site_fract_z
_atom_site_U_iso_or_equiv
_atom_site_adp_type
_atom_site_occupancy
_atom_site_symmetry_multiplicity
_atom_site_calc_flag
_atom_site_refinement_flags
Co1 Co 0.0000 0.14015(6) 0.2500 0.0253(2) Uani 1 2 d S
Co2 Co 0.5000 0.03125(6) 0.2500 0.0237(2) Uani 1 2 d S
N2 N 0.1467(6) -0.0442(4) 0.3646(4) 0.0290(12) Uani 1 1 d .
N1 N 0.2014(6) 0.0301(4) 0.3135(4) 0.0308(11) Uani 1 1 d .
N3 N 0.0958(7) -0.1138(4) 0.4146(5) 0.0494(14) Uani 1 1 d .
N6 N 0.1937(6) 0.2533(4) 0.3206(4) 0.0368(12) Uani 1 1 d .
N4 N 0.1960(5) 0.1397(4) 0.1069(3) 0.0352(12) Uani 1 1 d .
H4A H 0.1702 0.0838 0.0669 0.042 Uiso 1 1 calc R
H4B H 0.1653 0.1935 0.0645 0.042 Uiso 1 1 calc R
N5 N 0.4093(5) 0.1425(3) 0.1318(3) 0.0273(10) Uani 1 1 d .
H5A H 0.4410 0.2042 0.1579 0.033 Uiso 1 1 calc R
H5B H 0.4794 0.1330 0.0688 0.033 Uiso 1 1 calc R
N7 N 0.1398(6) 0.3362(4) 0.3455(3) 0.0261(10) Uani 1 1 d .
N8 N 0.0854(6) 0.4177(4) 0.3727(4) 0.0322(12) Uani 1 1 d .

loop_
_atom_site_aniso_label
_atom_site_aniso_U_11
_atom_site_aniso_U_22
_atom_site_aniso_U_33
_atom_site_aniso_U_23
_atom_site_aniso_U_13
_atom_site_aniso_U_12
Co1 0.0186(4) 0.0259(6) 0.0313(5) 0.000 -0.0006(7) 0.000
Co2 0.0183(4) 0.0227(5) 0.0300(5) 0.000 0.0019(8) 0.000
N2 0.020(2) 0.033(3) 0.034(3) -0.006(3) -0.002(2) 0.004(2)
N1 0.020(2) 0.029(3) 0.043(3) 0.008(2) 0.001(2) 0.000(2)
N3 0.045(3) 0.042(3) 0.061(4) 0.014(3) 0.014(3) -0.006(2)
N6 0.030(3) 0.025(3) 0.055(3) -0.006(3) -0.007(2) 0.004(2)
N4 0.023(2) 0.053(3) 0.030(3) 0.002(2) -0.0011(19) 0.004(2)
N5 0.0192(18) 0.031(3) 0.032(2) 0.001(2) 0.0001(17) -0.0018(18)
N7 0.019(2) 0.035(3) 0.024(3) 0.006(3) -0.0046(18) -0.008(2)
N8 0.029(2) 0.026(3) 0.042(3) -0.001(2) 0.001(2) 0.009(2)

loop_
_atom_type_symbol
_atom_type_description
_atom_type_scat_dispersion_real
_atom_type_scat_dispersion_imag
_atom_type_scat_source
N N 0.0061 0.0033 'International Tables Vol C Tables 4.2.6.8 and 6.1.1.4'
Co Co 0.3494 0.9721 'International Tables Vol C Tables 4.2.6.8 and 6.1.1.4'
H H 0.0000 0.0000 'International Tables Vol C Tables 4.2.6.8 and 6.1.1.4'

loop_
_geom_angle_atom_site_label_1
_geom_angle_atom_site_label_2
_geom_angle_atom_site_label_3
_geom_angle
_geom_angle_site_symmetry_1
_geom_angle_site_symmetry_3
N1 Co1 N1 93.1(2) 3 .
N1 Co1 N6 177.21(17) 3 .
N1 Co1 N6 87.73(18) . .
N1 Co1 N6 87.73(18) 3 3
N1 Co1 N6 177.21(17) . 3
N6 Co1 N6 91.6(3) . 3
N1 Co1 N4 84.89(16) 3 3
N1 Co1 N4 94.89(17) . 3
N6 Co1 N4 92.38(17) . 3
N6 Co1 N4 87.84(17) 3 3
N1 Co1 N4 94.89(17) 3 .
N1 Co1 N4 84.89(16) . .
N6 Co1 N4 87.84(17) . .
N6 Co1 N4 92.38(17) 3 .
N4 Co1 N4 179.7(3) 3 .
N1 Co2 N1 179.2(3) 3_655 .
N1 Co2 N5 89.18(16) 3_655 3_655
N1 Co2 N5 91.40(16) . 3_655
N1 Co2 N5 91.40(16) 3_655 .
N1 Co2 N5 89.18(16) . .
N5 Co2 N5 92.9(2) 3_655 .
N1 Co2 N8 89.42(17) 3_655 7_545
N1 Co2 N8 90.00(16) . 7_545
N5 Co2 N8 178.60(15) 3_655 7_545
N5 Co2 N8 86.97(16) . 7_545
N1 Co2 N8 90.00(16) 3_655 5_545
N1 Co2 N8 89.42(17) . 5_545
N5 Co2 N8 86.97(16) 3_655 5_545
N5 Co2 N8 178.60(15) . 5_545
N8 Co2 N8 93.1(3) 7_545 5_545
N3 N2 N1 178.9(6) . .
N2 N1 Co2 117.9(3) . .
N2 N1 Co1 123.6(3) . .
Co2 N1 Co1 116.7(2) . .
N7 N6 Co1 124.3(3) . .
N5 N4 Co1 114.8(3) . .
N4 N5 Co2 113.3(3) . .
N8 N7 N6 178.4(5) . .
N7 N8 Co2 121.1(4) . 5_455

loop_
_geom_bond_atom_site_label_1
_geom_bond_atom_site_label_2
_geom_bond_distance
_geom_bond_site_symmetry_2
Co1 N1 2.117(4) 3
Co1 N1 2.117(4) .
Co1 N6 2.147(5) .
Co1 N6 2.147(5) 3
Co1 N4 2.161(4) 3
Co1 N4 2.161(4) .
Co2 N1 2.118(4) 3_655
Co2 N1 2.118(4) .
Co2 N5 2.138(4) 3_655
Co2 N5 2.138(4) .
Co2 N8 2.185(5) 7_545
Co2 N8 2.185(5) 5_545
N2 N3 1.152(6) .
N2 N1 1.215(6) .
N6 N7 1.191(6) .
N4 N5 1.442(5) .
N7 N8 1.183(6) .
N8 Co2 2.185(5) 5_455
